data_2105055
loop_
_publ_author_name
'Mol\<canov, Kre\<simir'
'Koji\'c-Prodi\'c, Biserka'

_publ_section_title
;
 Face-to-face stacking of quinoid rings of alkali salts of bromanilic acid
;
_journal_coeditor_code GP5046
_journal_issue 1
_journal_name_full 'Acta Crystallographica Section B'
_journal_page_first 57
_journal_page_last 65
_journal_paper_doi 10.1107/S0108768111051159
_journal_volume 68
_journal_year 2012
_chemical_formula_moiety 'C6 H4 Br2 O6 Rb2'
_chemical_formula_sum 'C6 H4 Br2 O6 Rb2'
_chemical_formula_weight 502.85
_space_group_IT_number 14
_symmetry_cell_setting monoclinic
_symmetry_space_group_name_Hall '-P 2yn'
_symmetry_space_group_name_H-M 'P 1 21/n 1'
_audit_creation_method 'WinGX routine CIF_UPDATE'
_cell_angle_alpha 90
_cell_angle_beta 96.521(2)
_cell_angle_gamma 90
_cell_formula_units_Z 2
_cell_length_a 4.02280(10)
_cell_length_b 9.5488(3)
_cell_length_c 15.1307(4)
_cell_measurement_reflns_used 3650
_cell_measurement_temperature 293(2)
_cell_measurement_theta_max 75.519
_cell_measurement_theta_min 2.9351
_cell_volume 577.45(3)
_computing_cell_refinement
;
        CrysAlisPro, Oxford Diffraction Ltd.,
        Version 1.171.33.41 (release 06-05-2009 CrysAlis171 .NET)
        (compiled May  6 2009,17:20:42)
;
_computing_data_collection
;
        CrysAlisPro, Oxford Diffraction Ltd.,
        Version 1.171.33.41 (release 06-05-2009 CrysAlis171 .NET)
        (compiled May  6 2009,17:20:42)
;
_computing_data_reduction
;
        CrysAlisPro, Oxford Diffraction Ltd.,
        Version 1.171.33.41 (release 06-05-2009 CrysAlis171 .NET)
        (compiled May  6 2009,17:20:42)
;
_computing_molecular_graphics 'Ortep-3 for Windows (Farrugia, 1997)'
_computing_publication_material 'WinGX publication routines (Farrugia, 1999)'
_computing_structure_refinement 'SHELXL-97 (Sheldrick, 1997)'
_computing_structure_solution 'SHELXS-86 (Sheldrick, 1986)'
_diffrn_ambient_temperature 293(2)
_diffrn_detector_area_resol_mean 10.4323
_diffrn_measured_fraction_theta_full 0.99
_diffrn_measured_fraction_theta_max 0.99
_diffrn_measurement_device_type 'Oxford Xcalibur Nova'
_diffrn_measurement_method
;
CCD detector, \w scans
;
_diffrn_radiation_monochromator graphite
_diffrn_radiation_source 'Enhance (Cu) X-ray Source'
_diffrn_radiation_type CuK\a
_diffrn_radiation_wavelength 1.54179
_diffrn_reflns_av_R_equivalents 0.032
_diffrn_reflns_limit_h_max 3
_diffrn_reflns_limit_h_min -5
_diffrn_reflns_limit_k_max 11
_diffrn_reflns_limit_k_min -11
_diffrn_reflns_limit_l_max 18
_diffrn_reflns_limit_l_min -15
_diffrn_reflns_number 3568
_diffrn_reflns_theta_full 75.7
_diffrn_reflns_theta_max 75.7
_diffrn_reflns_theta_min 5.49
_exptl_absorpt_coefficient_mu 19.245
_exptl_absorpt_correction_T_max 1
_exptl_absorpt_correction_T_min 0.1513
_exptl_absorpt_correction_type multi-scan
_exptl_crystal_colour red
_exptl_crystal_density_diffrn 2.892
_exptl_crystal_density_method 'not measured'
_exptl_crystal_description prism
_exptl_crystal_F_000 464
_exptl_crystal_size_max 0.30
_exptl_crystal_size_mid 0.16
_exptl_crystal_size_min 0.03
_refine_diff_density_max 0.773
_refine_diff_density_min -2.031
_refine_ls_extinction_method none
_refine_ls_goodness_of_fit_ref 1.122
_refine_ls_hydrogen_treatment refall
_refine_ls_matrix_type full
_refine_ls_number_parameters 81
_refine_ls_number_reflns 1181
_refine_ls_number_restraints 3
_refine_ls_restrained_S_all 1.121
_refine_ls_R_factor_gt 0.0471
_refine_ls_shift/su_max 0.001
_refine_ls_structure_factor_coef Fsqd
_refine_ls_weighting_details 'calc w=1/[\s^2^(Fo^2^)+(0.0858P)^2^+1.2110P] where P=(Fo^2^+2Fc^2^)/3'
_refine_ls_weighting_scheme calc
_refine_ls_wR_factor_ref 0.1283
_reflns_number_gt 1159
_reflns_number_total 1181
_reflns_threshold_expression >2sigma(I)
_cod_data_source_file gp5046.cif
_cod_data_source_block Rb2BAx2H2O
_cod_database_code 2105055
_cod_database_fobs_code 2105055

loop_
_symmetry_equiv_pos_as_xyz
'x, y, z'
'-x+1/2, y+1/2, -z+1/2'
'-x, -y, -z'
'x-1/2, -y-1/2, z-1/2'

loop_
_atom_site_type_symbol
_atom_site_label
_atom_site_fract_x
_atom_site_fract_y
_atom_site_fract_z
_atom_site_U_iso_or_equiv
_atom_site_adp_type
_atom_site_calc_flag
_atom_site_refinement_flags
_atom_site_occupancy
Rb Rb1 0.18573(11) 0.16602(5) 0.29598(3) 0.0342(3) Uani d . 1
Br Br1 -0.25701(15) 0.17109(5) 0.50657(4) 0.0375(3) Uani d . 1
O O1 -0.3435(9) 0.3832(4) 0.35487(18) 0.0357(7) Uani d . 1
O O2 0.1364(9) 0.3510(3) 0.65169(19) 0.0330(7) Uani d . 1
O O3 0.6604(10) -0.0562(4) 0.3093(2) 0.0426(9) Uani d D 1
H H3A 0.62(5) -0.016(10) 0.251(3) 0.30(11) Uiso d D 1
H H3B 0.673(18) -0.154(3) 0.297(5) 0.05(2) Uiso d D 1
C C1 -0.1903(10) 0.4320(4) 0.4239(2) 0.0218(7) Uani d . 1
C C3 -0.1149(10) 0.3585(4) 0.5031(3) 0.0230(7) Uani d . 1
C C2 0.0650(10) 0.4153(4) 0.5798(2) 0.0215(7) Uani d . 1

loop_
_atom_site_aniso_label
_atom_site_aniso_U_11
_atom_site_aniso_U_22
_atom_site_aniso_U_33
_atom_site_aniso_U_12
_atom_site_aniso_U_13
_atom_site_aniso_U_23
Rb1 0.0279(4) 0.0366(4) 0.0370(4) -0.00123(13) -0.0007(2) -0.00569(15)
Br1 0.0508(4) 0.0288(4) 0.0317(4) -0.00875(17) -0.0008(3) 0.00185(15)
O1 0.0517(19) 0.0353(17) 0.0178(13) -0.0140(15) -0.0062(12) -0.0020(12)
O2 0.051(2) 0.0314(16) 0.0145(13) -0.0022(13) -0.0054(13) 0.0048(11)
O3 0.063(2) 0.040(2) 0.0255(15) 0.0099(16) 0.0104(15) 0.0081(14)
C1 0.0283(18) 0.0240(18) 0.0131(14) -0.0022(14) 0.0020(13) -0.0008(13)
C3 0.032(2) 0.0177(17) 0.0191(17) -0.0020(14) 0.0020(15) 0.0009(14)
C2 0.0289(19) 0.0214(19) 0.0144(14) 0.0008(14) 0.0031(13) 0.0017(13)

loop_
_atom_type_symbol
_atom_type_description
_atom_type_scat_dispersion_real
_atom_type_scat_dispersion_imag
_atom_type_scat_source
C C 0.0181 0.0091 'International Tables Vol C Tables 4.2.6.8 and 6.1.1.4'
Br Br -0.6763 1.2805 'International Tables Vol C Tables 4.2.6.8 and 6.1.1.4'
O O 0.0492 0.0322 'International Tables Vol C Tables 4.2.6.8 and 6.1.1.4'
Rb Rb -0.4688 1.6079 'International Tables Vol C Tables 4.2.6.8 and 6.1.1.4'
H H 0 0 'International Tables Vol C Tables 4.2.6.8 and 6.1.1.4'

loop_
_geom_angle_atom_site_label_1
_geom_angle_atom_site_label_2
_geom_angle_atom_site_label_3
_geom_angle_site_symmetry_1
_geom_angle_site_symmetry_3
_geom_angle
Rb1 Br1 Rb1 1_455 . 64.792(12)
Rb1 Rb1 H3A 1_455 . 134(4)
Rb1 Rb1 H3A 1_655 . 46(4)
Rb1 O1 Rb1 1_455 . 83.18(9)
Rb1 O2 Rb1 4_666 4_566 85.50(8)
Rb1 O3 Rb1 . 1_655 86.59(10)
Rb1 O3 Rb1 . 2_545 108.70(12)
Rb1 O3 Rb1 1_655 2_545 142.11(11)
Rb1 O3 H3A . . 66(9)
Rb1 O3 H3A 1_655 . 73(10)
Rb1 O3 H3A 2_545 . 82(8)
Rb1 O3 H3B . . 140(4)
Rb1 O3 H3B 1_655 . 129(4)
Rb1 O3 H3B 2_545 . 32(5)
Br1 Rb1 Rb1 1_655 1_655 59.300(12)
Br1 Rb1 Rb1 . 1_655 124.092(11)
Br1 Rb1 Rb1 1_655 1_455 120.700(12)
Br1 Rb1 Rb1 . 1_455 55.908(11)
Br1 Rb1 Br1 1_655 . 64.792(12)
Br1 Rb1 H3A 1_655 . 83(2)
Br1 Rb1 H3A . . 127.9(12)
O1 Rb1 Rb1 1_655 1_455 128.49(8)
O1 Rb1 Rb1 . 1_455 45.31(6)
O1 Rb1 Rb1 1_655 1_655 51.51(8)
O1 Rb1 Rb1 . 1_655 134.69(6)
O1 Rb1 Br1 1_655 1_655 53.74(6)
O1 Rb1 Br1 . 1_655 96.34(5)
O1 Rb1 Br1 1_655 . 94.89(6)
O1 Rb1 Br1 . . 50.68(5)
O1 Rb1 O1 1_655 . 83.18(9)
O1 Rb1 O2 1_655 4_565 133.19(9)
O1 Rb1 O2 1_655 4_665 80.42(9)
O1 Rb1 O3 1_655 1_455 157.89(8)
O1 Rb1 O3 1_655 2 78.36(9)
O1 Rb1 O3 . 2 49.73(8)
O1 Rb1 C1 1_655 . 68.30(10)
O1 Rb1 C1 . . 19.62(8)
O1 Rb1 H3A 1_655 . 97(4)
O1 Rb1 H3A . . 178.6(10)
O1 C1 Rb1 . . 59.0(2)
O1 C1 C2 . 3_566 117.1(3)
O1 C1 C3 . . 125.0(4)
O2 Rb1 Rb1 4_565 1_455 47.95(7)
O2 Rb1 Rb1 4_665 1_455 133.46(7)
O2 Rb1 Rb1 4_565 1_655 132.05(7)
O2 Rb1 Rb1 4_665 1_655 46.54(7)
O2 Rb1 Br1 4_565 1_655 168.33(7)
O2 Rb1 Br1 4_665 1_655 105.78(7)
O2 Rb1 Br1 4_565 . 103.80(7)
O2 Rb1 Br1 4_665 . 170.27(7)
O2 Rb1 O1 4_565 . 76.82(8)
O2 Rb1 O1 4_665 . 136.16(8)
O2 Rb1 O2 4_565 4_665 85.50(8)
O2 Rb1 O3 4_565 1_455 62.34(9)
O2 Rb1 O3 4_665 1_455 119.78(9)
O2 Rb1 O3 4_565 2 56.41(9)
O2 Rb1 O3 4_665 2 87.10(9)
O2 Rb1 C1 4_565 . 96.41(9)
O2 Rb1 C1 4_665 . 138.64(9)
O2 Rb1 H3A 4_565 . 104(3)
O2 Rb1 H3A 4_665 . 45.2(17)
O2 C2 C1 . 3_566 116.7(3)
O2 C2 C3 . . 125.0(4)
O3 Rb1 Rb1 . 1_455 131.52(8)
O3 Rb1 Rb1 1_455 1_455 44.93(7)
O3 Rb1 Rb1 2 1_455 68.58(7)
O3 Rb1 Rb1 . 1_655 48.48(8)
O3 Rb1 Rb1 1_455 1_655 135.07(7)
O3 Rb1 Rb1 2 1_655 111.42(7)
O3 Rb1 Br1 . 1_655 67.11(7)
O3 Rb1 Br1 1_455 1_655 108.29(6)
O3 Rb1 Br1 2 1_655 125.87(6)
O3 Rb1 Br1 . . 108.84(7)
O3 Rb1 Br1 1_455 . 63.72(6)
O3 Rb1 Br1 2 . 100.37(6)
O3 Rb1 O1 . 1_655 95.89(12)
O3 Rb1 O1 . . 159.07(8)
O3 Rb1 O1 1_455 . 86.75(9)
O3 Rb1 O2 . 4_565 117.03(10)
O3 Rb1 O2 . 4_665 63.54(9)
O3 Rb1 O3 . 1_455 86.59(10)
O3 Rb1 O3 . 2 150.63(3)
O3 Rb1 O3 1_455 2 109.59(3)
O3 Rb1 C1 . . 143.28(9)
O3 Rb1 C1 1_455 . 96.84(9)
O3 Rb1 C1 2 . 61.22(8)
O3 Rb1 H3A . . 19.5(5)
O3 Rb1 H3A 1_455 . 93(4)
O3 Rb1 H3A 2 . 131.7(11)
C1 Rb1 Rb1 . 1_655 118.54(6)
C1 Rb1 Rb1 . 1_455 61.46(6)
C1 Rb1 Br1 . . 44.29(6)
C1 Rb1 Br1 . 1_655 77.21(6)
C1 Rb1 H3A . . 160(3)
C1 O1 Rb1 . 1_455 140.9(3)
C1 O1 Rb1 . . 101.4(3)
C1 C3 Br1 . . 117.8(3)
C1 C3 C2 . . 123.9(4)
C2 O2 Rb1 . 4_666 138.9(3)
C2 O2 Rb1 . 4_566 124.1(3)
C2 C1 Rb1 3_566 . 118.9(2)
C2 C3 Br1 . . 118.3(3)
C3 C1 Rb1 . . 92.5(2)
C3 C2 C1 . 3_566 118.3(3)
C3 C1 C2 . 3_566 117.8(3)
H3A O3 H3B . . 103(4)

loop_
_geom_bond_atom_site_label_1
_geom_bond_atom_site_label_2
_geom_bond_site_symmetry_2
_geom_bond_distance
Br1 Rb1 1_455 3.6821(7)
Rb1 Br1 1_655 3.6821(7)
Rb1 Br1 . 3.8231(8)
Rb1 O1 1_655 2.880(3)
Rb1 O2 4_565 2.929(3)
Rb1 O2 4_665 2.997(3)
Rb1 O3 1_455 3.017(4)
Rb1 O3 2 3.318(4)
Rb1 H3A . 2.62(16)
O1 Rb1 1_455 2.880(3)
O1 Rb1 . 3.171(4)
O1 C1 . 1.242(5)
O2 Rb1 4_666 2.929(3)
O2 Rb1 4_566 2.997(3)
O3 Rb1 . 2.846(4)
O3 Rb1 1_655 3.017(4)
O3 Rb1 2_545 3.318(4)
O3 H3A . 0.95(2)
O3 H3B . 0.95(2)
C1 Rb1 . 3.627(4)
C1 C2 3_566 1.546(5)
C1 C3 . 1.392(5)
C2 O2 . 1.254(5)
C2 C1 3_566 1.546(5)
C3 Br1 . 1.881(4)
C3 C2 . 1.405(5)

loop_
_geom_torsion_atom_site_label_1
_geom_torsion_atom_site_label_2
_geom_torsion_atom_site_label_3
_geom_torsion_atom_site_label_4
_geom_torsion_site_symmetry_1
_geom_torsion_site_symmetry_4
_geom_torsion
Rb1 Rb1 Br1 Rb1 1_655 1_455 180
Rb1 Rb1 Br1 C3 1_455 . -104.55(13)
Rb1 Rb1 Br1 C3 1_655 . 75.45(13)
Rb1 O1 Rb1 Rb1 1_455 1_655 180
Rb1 O1 Rb1 Br1 1_455 1_655 -127.78(5)
Rb1 O1 Rb1 Br1 1_455 . -77.94(7)
Rb1 O1 Rb1 O1 1_455 1_655 180
Rb1 O1 Rb1 O2 1_455 4_565 42.61(8)
Rb1 O1 Rb1 O2 1_455 4_665 111.51(11)
Rb1 O1 Rb1 O3 1_455 1_455 -19.72(8)
Rb1 O1 Rb1 O3 1_455 2 99.50(11)
Rb1 O1 Rb1 O3 1_455 . -91.3(3)
Rb1 O1 Rb1 C1 1_455 . -140.7(3)
Rb1 O1 C1 Rb1 1_455 . 93.2(4)
Rb1 O1 C1 C2 1_455 3_566 -157.8(3)
Rb1 O1 C1 C2 . 3_566 109.0(3)
Rb1 O1 C1 C3 1_455 . 24.2(7)
Rb1 O1 C1 C3 . . -68.9(4)
Rb1 O3 Rb1 Rb1 1_655 1_455 180
Rb1 O3 Rb1 Rb1 2_545 1_455 35.47(13)
Rb1 O3 Rb1 Rb1 2_545 1_655 -144.53(13)
Rb1 O3 Rb1 Br1 1_655 1_655 -68.50(6)
Rb1 O3 Rb1 Br1 2_545 1_655 146.96(11)
Rb1 O3 Rb1 Br1 1_655 . -119.27(5)
Rb1 O3 Rb1 Br1 2_545 . 96.20(8)
Rb1 O3 Rb1 O1 1_655 1_655 -22.05(8)
Rb1 O3 Rb1 O1 2_545 1_655 -166.58(10)
Rb1 O3 Rb1 O1 1_655 . -108.3(3)
Rb1 O3 Rb1 O1 2_545 . 107.1(3)
Rb1 O3 Rb1 O2 1_655 4_565 123.54(10)
Rb1 O3 Rb1 O2 2_545 4_565 -20.99(14)
Rb1 O3 Rb1 O2 1_655 4_665 54.17(9)
Rb1 O3 Rb1 O2 2_545 4_665 -90.36(11)
Rb1 O3 Rb1 O3 1_655 1_455 180
Rb1 O3 Rb1 O3 2_545 1_455 35.47(13)
Rb1 O3 Rb1 O3 1_655 2 54.63(18)
Rb1 O3 Rb1 O3 2_545 2 -89.9(2)
Rb1 O3 Rb1 C1 1_655 . -83.13(16)
Rb1 O3 Rb1 C1 2_545 . 132.34(13)
Rb1 C1 C3 Br1 . . -53.6(3)
Rb1 C1 C3 C2 . . 125.4(4)
Br1 Rb1 Br1 Rb1 1_655 1_455 180
Br1 Rb1 Br1 C3 1_655 . 75.45(13)
Br1 C3 C2 O2 . . -0.9(6)
Br1 C3 C2 C1 . 3_566 178.3(3)
O1 Rb1 Br1 Rb1 1_655 1_455 134.13(7)
O1 Rb1 Br1 Rb1 . 1_455 57.09(7)
O1 Rb1 Br1 C3 . . -47.46(15)
O1 Rb1 Br1 C3 1_655 . 29.59(15)
O1 C1 Rb1 Rb1 . 1_455 -30.9(2)
O1 C1 Rb1 Rb1 . 1_655 149.1(2)
O1 C1 Rb1 Br1 . 1_655 -166.9(2)
O1 C1 Rb1 Br1 . . -100.0(3)
O1 C1 Rb1 O1 . 1_655 137.4(3)
O1 C1 Rb1 O2 . 4_565 3.2(3)
O1 C1 Rb1 O2 . 4_665 93.7(3)
O1 C1 Rb1 O3 . 1_455 -59.6(3)
O1 C1 Rb1 O3 . 2 49.0(2)
O1 C1 Rb1 O3 . . -153.0(2)
O1 C1 C3 Br1 . . -0.4(6)
O1 C1 C3 C2 . . 178.6(4)
O2 Rb1 Br1 Rb1 4_565 1_455 -2.61(6)
O2 Rb1 Br1 Rb1 4_665 1_455 -165.2(4)
O2 Rb1 Br1 C3 4_565 . -107.16(14)
O2 Rb1 Br1 C3 4_665 . 90.3(4)
O3 Rb1 Br1 Rb1 . 1_455 -127.94(9)
O3 Rb1 Br1 Rb1 1_455 1_455 -51.74(8)
O3 Rb1 Br1 Rb1 2 1_455 55.10(7)
O3 Rb1 Br1 C3 . . 127.52(16)
O3 Rb1 Br1 C3 1_455 . -156.28(15)
O3 Rb1 Br1 C3 2 . -49.44(15)
C1 Rb1 Br1 Rb1 . 1_455 82.40(8)
C1 Rb1 Br1 C3 . . -22.15(16)
C1 O1 Rb1 Rb1 . 1_455 140.7(3)
C1 O1 Rb1 Rb1 . 1_655 -39.3(3)
C1 O1 Rb1 Br1 . 1_655 12.9(2)
C1 O1 Rb1 Br1 . . 62.7(2)
C1 O1 Rb1 O1 . 1_655 -39.3(3)
C1 O1 Rb1 O2 . 4_565 -176.7(3)
C1 O1 Rb1 O2 . 4_665 -107.8(2)
C1 O1 Rb1 O3 . 1_455 121.0(3)
C1 O1 Rb1 O3 . 2 -119.8(3)
C1 O1 Rb1 O3 . . 49.3(4)
C1 C2 O2 Rb1 3_566 4_666 -35.1(6)
C1 C2 O2 Rb1 3_566 4_566 94.1(4)
C1 C3 Br1 Rb1 . 1_455 -11.4(3)
C1 C3 Br1 Rb1 . . 50.9(3)
C1 C3 C2 O2 . . -179.8(4)
C1 C3 C2 C1 . 3_566 -0.6(7)
C2 C1 Rb1 Rb1 3_566 1_455 -136.9(3)
C2 C1 Rb1 Rb1 3_566 1_655 43.1(3)
C2 C1 Rb1 Br1 3_566 . 154.0(3)
C2 C1 Rb1 Br1 3_566 1_655 87.1(2)
C2 C1 Rb1 O1 3_566 1_655 31.3(2)
C2 C1 Rb1 O1 3_566 . -106.0(4)
C2 C1 Rb1 O2 3_566 4_565 -102.8(3)
C2 C1 Rb1 O2 3_566 4_665 -12.3(3)
C2 C1 Rb1 O3 3_566 . 100.9(3)
C2 C1 Rb1 O3 3_566 2 -57.0(2)
C2 C1 Rb1 O3 3_566 1_455 -165.6(2)
C2 C1 C3 Br1 3_566 . -178.3(3)
C2 C1 C3 C2 3_566 . 0.6(7)
C2 C3 Br1 Rb1 . 1_455 169.6(3)
C2 C3 Br1 Rb1 . . -128.2(3)
C3 C1 Rb1 Rb1 . 1_655 -80.8(2)
C3 C1 Rb1 Rb1 . 1_455 99.2(2)
C3 C1 Rb1 Br1 . . 30.1(2)
C3 C1 Rb1 Br1 . 1_655 -36.8(2)
C3 C1 Rb1 O1 . 1_655 -92.5(3)
C3 C1 Rb1 O1 . . 130.1(4)
C3 C1 Rb1 O2 . 4_565 133.3(2)
C3 C1 Rb1 O2 . 4_665 -136.2(2)
C3 C1 Rb1 O3 . . -23.0(3)
C3 C1 Rb1 O3 . 2 179.1(3)
C3 C1 Rb1 O3 . 1_455 70.5(2)
C3 C2 O2 Rb1 . 4_666 144.1(3)
C3 C2 O2 Rb1 . 4_566 -86.7(5)
